data_1552699
loop_
_publ_author_name
'Yang, Beiye'
'He, Yan'
'Lin, Shuang'
'Zhang, Jinwen'
'Li, Huaqiang'
'Wang, Jianping'
'Hu, Zhengxi'
'Zhang, Yonghui'

_publ_section_title
;
 Antimicrobial Dolabellanes and Atranones from a Marine-Derived Strain of
 the Toxigenic Fungus <i>Stachybotrys chartarum</i>.
;
_journal_issue 7
_journal_name_full 'Journal of natural products'
_journal_page_first 1923
_journal_page_last 1929
_journal_paper_doi 10.1021/acs.jnatprod.9b00305
_journal_volume 82
_journal_year 2019
_chemical_absolute_configuration ad
_chemical_formula_moiety 'C25 H38 O7'
_chemical_formula_sum 'C25 H38 O7'
_chemical_formula_weight 450.55
_space_group_crystal_system monoclinic
_space_group_IT_number 4
_space_group_name_Hall 'P 2yb'
_space_group_name_H-M_alt 'P 1 21 1'
_atom_sites_solution_hydrogens geom
_atom_sites_solution_primary direct
_audit_creation_date 2019-06-17
_audit_creation_method
;
Olex2 1.2
(compiled 2018.05.29 svn.r3508 for OlexSys, GUI svn.r5506)
;
_cell_angle_alpha 90
_cell_angle_beta 114.0450(10)
_cell_angle_gamma 90
_cell_formula_units_Z 2
_cell_length_a 9.5715(2)
_cell_length_b 13.8018(3)
_cell_length_c 9.9943(2)
_cell_measurement_reflns_used 22071
_cell_measurement_temperature 100.01(10)
_cell_measurement_theta_max 73.7030
_cell_measurement_theta_min 3.1840
_cell_volume 1205.72(4)
_computing_cell_refinement 'CrysAlisPro 1.171.39.28b (Rigaku OD, 2015)'
_computing_data_collection 'CrysAlisPro 1.171.39.28b (Rigaku OD, 2015)'
_computing_data_reduction 'CrysAlisPro 1.171.39.28b (Rigaku OD, 2015)'
_computing_molecular_graphics 'Olex2 (Dolomanov et al., 2009)'
_computing_publication_material 'Olex2 (Dolomanov et al., 2009)'
_computing_structure_refinement 'XL (Sheldrick, 2008)'
_computing_structure_solution 'ShelXS (Sheldrick, 2008)'
_diffrn_ambient_temperature 100.01(10)
_diffrn_measured_fraction_theta_full 1.000
_diffrn_measured_fraction_theta_max 1.000
_diffrn_measurement_details
;
List of Runs (angles in degrees, time in seconds):

  # Type    Start    End  Width  t~exp~   \w     \q     \k     \f   Frames
--------------------------------------------------------------------------
  1  \w     23.00  88.00   0.50    0.50    --    0.00  38.00-180.00  130
  2  \w    -17.00  19.00   0.50    0.50    --    0.00  38.00-180.00   72
  3  \w     80.00 105.00   0.50    0.50    --   16.00  72.00-120.00   50
  4  \w    -10.00  32.00   0.50    0.50    --   16.00  72.00-120.00   84
  5  \w    -30.00  55.00   0.50    0.50    --   36.00 -46.00 -15.50  170
  6  \w     14.00  59.00   0.50    0.50    --   40.00  72.00  76.03   90
  7  \w     25.00  61.00   0.50    0.50    --   52.00  72.00-124.41   72
  8  \w     34.00  60.00   0.50    0.50    --   56.00  75.00 -42.50   52
  9  \w     30.00  61.00   0.50    0.50    --   56.00  73.00 -70.23   62
 10  \w     92.00 126.00   0.50    0.50    --   56.00  73.00 -70.23   68
 11  \w     85.00 113.00   0.50    0.50    --   60.00  70.00 179.13   56
 12  \w     32.00  62.00   0.50    0.50    --   60.00  75.00  -2.96   60
 13  \w     32.00  61.00   0.50    0.50    --   60.00  74.00 126.55   58
 14  \w     34.00  68.00   0.50    0.50    --   60.00  75.00  68.01   68
 15  \w     38.00  75.00   0.50    0.50    --   60.00  70.00 179.13   74
 16  \w     36.00  66.00   0.50    0.50    --   64.00  75.00 144.26   60
 17  \w     40.00  65.00   0.50    0.50    --   68.00  75.00-157.76   50
 18  \w    136.00 161.00   0.50    0.50    --   72.00  73.00 -48.97   50
 19  \w     46.00  77.00   0.50    0.50    --   72.00  75.00-133.69   62
 20  \w     44.00  86.00   0.50    0.50    --   72.00  75.00  89.20   84
 21  \w     45.00  71.00   0.50    0.50    --   72.00  73.00  46.49   52
 22  \w     45.00  98.00   0.50    0.50    --   72.00  73.00 -48.97  106
 23  \w    135.00 163.00   0.50    0.50    --   76.00  74.00  11.53   56
 24  \w     49.00  78.00   0.50    0.50    --   76.00  74.00  11.53   58
 25  \w     49.00  83.00   0.50    0.50    --   76.00  75.00 -91.67   68
 26  \w    141.00 177.00   0.50    0.50    --   94.60  72.00-143.47   72
 27  \w     67.00 117.00   0.50    0.50    --   94.60  72.00-143.47  100
 28  \w     37.00 113.00   0.50    0.50    --   94.60 -61.00-180.00  152
 29  \w     71.00 102.00   0.50    0.50    --   94.60  61.00 -90.00   62
 30  \w    106.00 134.00   0.50    0.50    --   94.60  61.00 -90.00   56
 31  \w     71.00 125.00   0.50    0.50    --   94.60  61.00  90.00  108
 32  \w     68.00 161.00   0.50    0.50    --   94.60  70.00  45.05  186
 33  \w     79.00 142.00   0.50    0.50    --   94.60  77.00 150.00  126
 34  \w     84.00 179.00   0.50    0.50    --   94.60  45.00 -90.00  190
 35  \w      7.00 117.00   0.50    0.50    --   94.60 -82.00 -60.00  220
 36  \w     49.00 113.00   0.50    0.50    --   94.60 -82.00-180.00  128
 37  \w     69.00 174.00   0.50    0.50    --   94.60  66.00-165.83  210
 38  \w      5.00 126.00   0.50    0.50    --   94.60 -82.00  60.00  242
 39  \w     73.00 161.00   0.50    0.50    --   94.60  61.00  30.00  176
 40  \w      5.00 104.00   0.50    0.50    --   94.60 -61.00 -60.00  198
 41  \w     67.00 171.00   0.50    0.50    --   94.60  72.00 -44.89  208
 42  \w     74.00 156.00   0.50    0.50    --   94.60  61.00 -60.00  164
 43  \w     73.00 167.00   0.50    0.50    --   94.60  63.00 141.52  188
 44  \w     71.00 148.00   0.50    0.50    --   94.60  61.00 120.00  154
 45  \w     35.00 113.00   0.50    0.50    --   94.60 -61.00  60.00  156
 46  \w     73.00 167.00   0.50    0.50    --   94.60  68.00 -21.80  188
;
_diffrn_measurement_device 'four-circle diffractometer'
_diffrn_measurement_device_type 'XtaLAB AFC12 (RINC): Kappa single'
_diffrn_measurement_method '\w scans'
_diffrn_radiation_type CuK\a
_diffrn_radiation_wavelength 1.54178
_diffrn_reflns_av_R_equivalents 0.0205
_diffrn_reflns_av_unetI/netI 0.0107
_diffrn_reflns_Laue_measured_fraction_full 1.000
_diffrn_reflns_Laue_measured_fraction_max 1.000
_diffrn_reflns_limit_h_max 11
_diffrn_reflns_limit_h_min -11
_diffrn_reflns_limit_k_max 16
_diffrn_reflns_limit_k_min -16
_diffrn_reflns_limit_l_max 11
_diffrn_reflns_limit_l_min -11
_diffrn_reflns_number 22452
_diffrn_reflns_point_group_measured_fraction_full 0.998
_diffrn_reflns_point_group_measured_fraction_max 0.998
_diffrn_reflns_theta_full 65.992
_diffrn_reflns_theta_max 65.992
_diffrn_reflns_theta_min 4.845
_exptl_absorpt_coefficient_mu 0.730
_exptl_absorpt_correction_T_max 1.00000
_exptl_absorpt_correction_T_min 0.65508
_exptl_absorpt_correction_type multi-scan
_exptl_absorpt_process_details
;
CrysAlisPro 1.171.39.28b (Rigaku Oxford Diffraction, 2015)
Empirical absorption correction using spherical harmonics,
 implemented in SCALE3 ABSPACK scaling algorithm.
;
_exptl_crystal_colour colourless
_exptl_crystal_colour_primary colourless
_exptl_crystal_density_diffrn 1.241
_exptl_crystal_description block
_exptl_crystal_F_000 488
_exptl_crystal_size_max 0.4
_exptl_crystal_size_mid 0.3
_exptl_crystal_size_min 0.2
_refine_diff_density_max 0.168
_refine_diff_density_min -0.134
_refine_diff_density_rms 0.032
_refine_ls_abs_structure_details
;
 Flack x determined using 1988 quotients [(I+)-(I-)]/[(I+)+(I-)]
 (Parsons, Flack and Wagner, Acta Cryst. B69 (2013) 249-259).
;
_refine_ls_abs_structure_Flack -0.02(4)
_refine_ls_extinction_coef 0.0226(10)
_refine_ls_extinction_expression Fc^*^=kFc[1+0.001xFc^2^\l^3^/sin(2\q)]^-1/4^
_refine_ls_extinction_method 'SHELXL-2014/7 (Sheldrick 2014'
_refine_ls_goodness_of_fit_ref 1.066
_refine_ls_hydrogen_treatment constr
_refine_ls_matrix_type full
_refine_ls_number_parameters 299
_refine_ls_number_reflns 4203
_refine_ls_number_restraints 1
_refine_ls_restrained_S_all 1.066
_refine_ls_R_factor_all 0.0236
_refine_ls_R_factor_gt 0.0235
_refine_ls_shift/su_max 0.000
_refine_ls_shift/su_mean 0.000
_refine_ls_structure_factor_coef Fsqd
_refine_ls_weighting_details 'w=1/[\s^2^(Fo^2^)+(0.0365P)^2^+0.2300P] where P=(Fo^2^+2Fc^2^)/3'
_refine_ls_weighting_scheme calc
_refine_ls_wR_factor_gt 0.0607
_refine_ls_wR_factor_ref 0.0607
_reflns_Friedel_coverage 0.909
_reflns_Friedel_fraction_full 0.996
_reflns_Friedel_fraction_max 0.996
_reflns_number_gt 4200
_reflns_number_total 4203
_reflns_threshold_expression 'I > 2\s(I)'
_cod_data_source_file np9b00305_si_006.cif
_cod_data_source_block 20180912_2-22-3
_cod_database_code 1552699
_shelx_shelxl_version_number 2014/7
_shelx_space_group_comment
;
The symmetry employed for this shelxl refinement is uniquely defined
by the following loop, which should always be used as a source of
symmetry information in preference to the above space-group names.
They are only intended as comments.
;
_shelx_estimated_absorpt_t_max 0.868
_shelx_estimated_absorpt_t_min 0.759
_olex2_refinement_description
;
1. Fixed Uiso
 At 1.2 times of:
  All C(H) groups, All C(H,H) groups
 At 1.5 times of:
  All C(H,H,H) groups, All O(H) groups
2.a Ternary CH refined with riding coordinates:
 C4(H4), C6(H6), C9(H9), C11(H11), C18(H18), C21(H21), C24(H24)
2.b Secondary CH2 refined with riding coordinates:
 C2(H2A,H2B), C3(H3A,H3B), C10(H10A,H10B)
2.c Aromatic/amide H refined with riding coordinates:
 C7(H7), C13(H13)
2.d Idealised Me refined as rotating group:
 C15(H15A,H15B,H15C), C16(H16A,H16B,H16C), C17(H17A,H17B,H17C), C19(H19A,H19B,
 H19C), C20(H20A,H20B,H20C), C23(H23A,H23B,H23C), C25(H25A,H25B,H25C)
2.e Idealised tetrahedral OH refined as rotating group:
 O5'(H5'), O9'(H9')
;
_olex2_submission_special_instructions 'No special instructions were received'
_oxdiff_exptl_absorpt_empirical_details
;
Empirical correction (ABSPACK) includes:
- Absorption correction using spherical harmonics
- Frame scaling
;

loop_
_space_group_symop_operation_xyz
'x, y, z'
'-x, y+1/2, -z'

loop_
_atom_site_label
_atom_site_type_symbol
_atom_site_fract_x
_atom_site_fract_y
_atom_site_fract_z
_atom_site_U_iso_or_equiv
_atom_site_adp_type
_atom_site_occupancy
_atom_site_site_symmetry_order
_atom_site_calc_flag
_atom_site_refinement_flags_posn
C1 C 0.44427(19) 0.23132(12) 0.83187(18) 0.0138(4) Uani 1 1 d .
C2 C 0.40507(19) 0.33692(12) 0.78223(18) 0.0142(3) Uani 1 1 d .
H2A H 0.4568 0.3797 0.8678 0.017 Uiso 1 1 calc R
H2B H 0.4476 0.3519 0.7094 0.017 Uiso 1 1 calc R
C3 C 0.23436(19) 0.36160(12) 0.71494(19) 0.0143(3) Uani 1 1 d .
H3A H 0.1935 0.3517 0.7904 0.017 Uiso 1 1 calc R
H3B H 0.1813 0.3154 0.6343 0.017 Uiso 1 1 calc R
C4 C 0.19494(18) 0.46516(12) 0.65469(18) 0.0143(3) Uani 1 1 d .
H4 H 0.0823 0.4725 0.6247 0.017 Uiso 1 1 calc R
C5 C 0.22330(19) 0.48709(12) 0.51706(19) 0.0140(3) Uani 1 1 d .
C6 C 0.15721(19) 0.41198(12) 0.39150(18) 0.0128(3) Uani 1 1 d .
H6 H 0.0587 0.3866 0.3899 0.015 Uiso 1 1 calc R
C7 C 0.26200(18) 0.32791(12) 0.40666(17) 0.0126(3) Uani 1 1 d .
H7 H 0.3656 0.3434 0.4280 0.015 Uiso 1 1 calc R
C8 C 0.22662(19) 0.23408(12) 0.39362(17) 0.0130(3) Uani 1 1 d .
C9 C 0.35548(19) 0.15904(12) 0.43747(18) 0.0130(3) Uani 1 1 d .
H9 H 0.3099 0.0926 0.4195 0.016 Uiso 1 1 calc R
C10 C 0.46314(18) 0.16893(12) 0.59984(17) 0.0129(3) Uani 1 1 d .
H10A H 0.5123 0.2335 0.6159 0.015 Uiso 1 1 calc R
H10B H 0.5449 0.1196 0.6242 0.015 Uiso 1 1 calc R
C11 C 0.38278(19) 0.15690(12) 0.70538(18) 0.0123(3) Uani 1 1 d .
H11 H 0.2720 0.1719 0.6480 0.015 Uiso 1 1 calc R
C12 C 0.39139(18) 0.05509(12) 0.76822(18) 0.0130(3) Uani 1 1 d .
C13 C 0.37182(19) 0.04553(13) 0.89277(18) 0.0145(3) Uani 1 1 d .
H13 H 0.3763 -0.0175 0.9324 0.017 Uiso 1 1 calc R
C14 C 0.34395(18) 0.12779(13) 0.97029(18) 0.0146(4) Uani 1 1 d .
C15 C 0.6159(2) 0.22124(13) 0.92104(19) 0.0163(4) Uani 1 1 d .
H15A H 0.6707 0.2454 0.8636 0.025 Uiso 1 1 calc GR
H15B H 0.6414 0.1529 0.9453 0.025 Uiso 1 1 calc GR
H15C H 0.6460 0.2590 1.0116 0.025 Uiso 1 1 calc GR
C16 C 0.2709(2) 0.54190(13) 0.7738(2) 0.0178(4) Uani 1 1 d .
H16A H 0.2452 0.5291 0.8576 0.027 Uiso 1 1 calc GR
H16B H 0.2337 0.6064 0.7342 0.027 Uiso 1 1 calc GR
H16C H 0.3821 0.5392 0.8056 0.027 Uiso 1 1 calc GR
C17 C 0.0672(2) 0.19343(13) 0.3444(2) 0.0197(4) Uani 1 1 d .
H17A H 0.0591 0.1567 0.4249 0.030 Uiso 1 1 calc GR
H17B H 0.0460 0.1505 0.2603 0.030 Uiso 1 1 calc GR
H17C H -0.0070 0.2466 0.3162 0.030 Uiso 1 1 calc GR
C18 C 0.4096(2) -0.03389(12) 0.68768(19) 0.0158(4) Uani 1 1 d .
H18 H 0.4660 -0.0145 0.6268 0.019 Uiso 1 1 calc R
C19 C 0.2519(2) -0.07249(16) 0.5848(2) 0.0292(5) Uani 1 1 d .
H19A H 0.1988 -0.0979 0.6429 0.044 Uiso 1 1 calc GR
H19B H 0.2646 -0.1244 0.5238 0.044 Uiso 1 1 calc GR
H19C H 0.1916 -0.0198 0.5220 0.044 Uiso 1 1 calc GR
C20 C 0.5005(3) -0.11397(15) 0.7923(2) 0.0288(5) Uani 1 1 d .
H20A H 0.5991 -0.0881 0.8610 0.043 Uiso 1 1 calc GR
H20B H 0.5180 -0.1672 0.7362 0.043 Uiso 1 1 calc GR
H20C H 0.4428 -0.1380 0.8470 0.043 Uiso 1 1 calc GR
C21 C 0.12120(19) 0.47716(13) 0.25666(18) 0.0144(3) Uani 1 1 d .
H21 H 0.2171 0.4932 0.2441 0.017 Uiso 1 1 calc R
C22 C 0.0033(2) 0.43492(12) 0.1173(2) 0.0157(4) Uani 1 1 d .
C23 C -0.0907(2) 0.43418(15) -0.1397(2) 0.0249(4) Uani 1 1 d .
H23A H -0.0628 0.4557 -0.2191 0.037 Uiso 1 1 calc GR
H23B H -0.1886 0.4633 -0.1523 0.037 Uiso 1 1 calc GR
H23C H -0.1000 0.3634 -0.1423 0.037 Uiso 1 1 calc GR
C24 C 0.05739(19) 0.56800(13) 0.30168(19) 0.0154(3) Uani 1 1 d .
H24 H -0.0524 0.5563 0.2819 0.018 Uiso 1 1 calc R
C25 C 0.0690(2) 0.66210(14) 0.2295(2) 0.0209(4) Uani 1 1 d .
H25A H 0.1765 0.6755 0.2509 0.031 Uiso 1 1 calc GR
H25B H 0.0272 0.7149 0.2676 0.031 Uiso 1 1 calc GR
H25C H 0.0107 0.6568 0.1233 0.031 Uiso 1 1 calc GR
O1' O 0.36702(14) 0.21704(8) 0.93207(12) 0.0147(3) Uani 1 1 d .
O5' O 0.37948(13) 0.49896(9) 0.54663(14) 0.0159(3) Uani 1 1 d .
H5' H 0.4098 0.5529 0.5869 0.024 Uiso 1 1 calc GR
O9' O 0.45160(13) 0.16981(9) 0.35963(13) 0.0154(3) Uani 1 1 d .
H9' H 0.3984 0.1646 0.2692 0.023 Uiso 1 1 calc GR
O14' O 0.29739(14) 0.11841(9) 1.06686(13) 0.0191(3) Uani 1 1 d .
O22' O -0.10261(15) 0.38517(10) 0.11034(14) 0.0224(3) Uani 1 1 d .
O23' O 0.02668(14) 0.46383(9) -0.00019(14) 0.0204(3) Uani 1 1 d .
O24' O 0.14386(14) 0.57529(9) 0.45747(13) 0.0184(3) Uani 1 1 d .

loop_
_atom_site_aniso_label
_atom_site_aniso_U_11
_atom_site_aniso_U_22
_atom_site_aniso_U_33
_atom_site_aniso_U_23
_atom_site_aniso_U_13
_atom_site_aniso_U_12
C1 0.0155(8) 0.0161(8) 0.0121(8) 0.0003(7) 0.0081(7) -0.0013(6)
C2 0.0164(8) 0.0138(9) 0.0125(8) -0.0015(6) 0.0061(6) -0.0013(6)
C3 0.0165(8) 0.0150(8) 0.0128(8) -0.0012(7) 0.0073(7) -0.0011(7)
C4 0.0127(7) 0.0154(8) 0.0147(8) -0.0010(7) 0.0055(6) 0.0016(6)
C5 0.0149(8) 0.0104(8) 0.0163(8) 0.0008(7) 0.0061(6) 0.0012(6)
C6 0.0123(8) 0.0129(8) 0.0133(8) 0.0014(7) 0.0052(7) 0.0005(6)
C7 0.0123(8) 0.0163(8) 0.0093(8) -0.0004(6) 0.0045(6) -0.0007(7)
C8 0.0158(8) 0.0153(8) 0.0083(7) 0.0001(6) 0.0052(6) 0.0004(7)
C9 0.0166(8) 0.0113(8) 0.0128(8) -0.0008(6) 0.0078(7) -0.0011(6)
C10 0.0140(8) 0.0130(7) 0.0123(8) -0.0002(6) 0.0061(6) 0.0001(7)
C11 0.0133(8) 0.0125(8) 0.0115(8) 0.0003(6) 0.0055(6) 0.0013(6)
C12 0.0087(7) 0.0163(9) 0.0117(8) 0.0006(7) 0.0017(6) -0.0009(6)
C13 0.0159(8) 0.0133(8) 0.0133(8) 0.0028(6) 0.0050(6) 0.0009(7)
C14 0.0113(7) 0.0196(9) 0.0100(8) 0.0008(7) 0.0016(6) -0.0009(7)
C15 0.0171(9) 0.0169(9) 0.0136(8) -0.0011(6) 0.0048(7) -0.0003(7)
C16 0.0196(9) 0.0155(8) 0.0164(8) -0.0022(7) 0.0056(7) 0.0019(7)
C17 0.0174(9) 0.0152(8) 0.0233(9) -0.0010(7) 0.0050(7) -0.0016(7)
C18 0.0198(8) 0.0135(8) 0.0171(8) 0.0009(7) 0.0105(7) -0.0006(7)
C19 0.0297(11) 0.0288(10) 0.0310(11) -0.0150(9) 0.0142(9) -0.0104(8)
C20 0.0464(12) 0.0197(9) 0.0288(11) 0.0061(8) 0.0240(10) 0.0129(9)
C21 0.0129(7) 0.0145(8) 0.0157(8) 0.0016(6) 0.0057(6) 0.0006(6)
C22 0.0168(9) 0.0136(8) 0.0162(8) 0.0024(6) 0.0062(7) 0.0043(7)
C23 0.0311(10) 0.0292(10) 0.0117(9) -0.0031(7) 0.0058(8) 0.0006(8)
C24 0.0135(8) 0.0152(8) 0.0161(8) 0.0004(7) 0.0046(6) 0.0006(7)
C25 0.0208(9) 0.0172(9) 0.0237(10) 0.0039(7) 0.0080(7) 0.0016(7)
O1' 0.0195(6) 0.0148(6) 0.0123(6) 0.0000(5) 0.0091(5) 0.0009(5)
O5' 0.0153(6) 0.0123(6) 0.0208(6) -0.0040(5) 0.0079(5) -0.0042(5)
O9' 0.0187(6) 0.0184(6) 0.0116(6) 0.0014(5) 0.0086(5) 0.0034(5)
O14' 0.0225(6) 0.0234(7) 0.0142(6) -0.0009(5) 0.0104(5) -0.0023(5)
O22' 0.0209(7) 0.0245(7) 0.0189(6) 0.0012(5) 0.0049(5) -0.0045(5)
O23' 0.0245(7) 0.0228(7) 0.0138(6) 0.0000(5) 0.0078(5) -0.0004(5)
O24' 0.0241(6) 0.0126(6) 0.0159(6) 0.0010(5) 0.0056(5) 0.0042(5)

loop_
_atom_type_symbol
_atom_type_description
_atom_type_scat_dispersion_real
_atom_type_scat_dispersion_imag
_atom_type_scat_source
C C 0.0181 0.0091 'International Tables Vol C Tables 4.2.6.8 and 6.1.1.4'
H H 0.0000 0.0000 'International Tables Vol C Tables 4.2.6.8 and 6.1.1.4'
O O 0.0492 0.0322 'International Tables Vol C Tables 4.2.6.8 and 6.1.1.4'

loop_
_geom_angle_atom_site_label_1
_geom_angle_atom_site_label_2
_geom_angle_atom_site_label_3
_geom_angle
C2 C1 C11 113.86(13)
C15 C1 C2 109.81(14)
C15 C1 C11 112.21(14)
O1' C1 C2 102.78(13)
O1' C1 C11 109.62(13)
O1' C1 C15 108.00(13)
C3 C2 C1 115.44(14)
C2 C3 C4 115.26(14)
C3 C4 C16 111.97(14)
C5 C4 C3 115.41(13)
C5 C4 C16 110.94(14)
C4 C5 C6 115.48(14)
O5' C5 C4 113.21(13)
O5' C5 C6 107.18(13)
O5' C5 O24' 109.07(13)
O24' C5 C4 106.41(13)
O24' C5 C6 105.06(13)
C7 C6 C5 113.57(13)
C7 C6 C21 116.28(14)
C21 C6 C5 100.95(13)
C8 C7 C6 127.54(15)
C7 C8 C9 119.12(15)
C7 C8 C17 125.25(15)
C17 C8 C9 115.57(15)
C8 C9 C10 110.99(13)
O9' C9 C8 113.24(13)
O9' C9 C10 105.18(13)
C9 C10 C11 113.93(13)
C10 C11 C1 110.89(13)
C12 C11 C1 109.63(13)
C12 C11 C10 114.88(13)
C13 C12 C11 117.93(15)
C13 C12 C18 120.24(16)
C18 C12 C11 121.68(14)
C12 C13 C14 122.84(16)
O1' C14 C13 118.61(14)
O14' C14 C13 122.73(16)
O14' C14 O1' 118.64(15)
C12 C18 C19 110.02(14)
C12 C18 C20 112.28(15)
C20 C18 C19 109.77(17)
C6 C21 C24 101.20(14)
C22 C21 C6 113.54(14)
C22 C21 C24 110.36(14)
O22' C22 C21 124.78(16)
O22' C22 O23' 123.80(16)
O23' C22 C21 111.35(14)
C25 C24 C21 116.44(15)
O24' C24 C21 104.56(13)
O24' C24 C25 109.56(14)
C14 O1' C1 120.20(13)
C22 O23' C23 114.70(14)
C5 O24' C24 111.41(13)

loop_
_geom_bond_atom_site_label_1
_geom_bond_atom_site_label_2
_geom_bond_distance
C1 C2 1.536(2)
C1 C11 1.547(2)
C1 C15 1.523(2)
C1 O1' 1.4804(19)
C2 C3 1.531(2)
C3 C4 1.537(2)
C4 C5 1.537(2)
C4 C16 1.537(2)
C5 C6 1.550(2)
C5 O5' 1.410(2)
C5 O24' 1.430(2)
C6 C7 1.501(2)
C6 C21 1.538(2)
C7 C8 1.331(2)
C8 C9 1.531(2)
C8 C17 1.508(2)
C9 C10 1.533(2)
C9 O9' 1.4342(19)
C10 C11 1.547(2)
C11 C12 1.528(2)
C12 C13 1.339(2)
C12 C18 1.517(2)
C13 C14 1.459(2)
C14 O1' 1.334(2)
C14 O14' 1.224(2)
C18 C19 1.534(3)
C18 C20 1.527(3)
C21 C22 1.508(2)
C21 C24 1.540(2)
C22 O22' 1.202(2)
C22 O23' 1.343(2)
C23 O23' 1.448(2)
C24 C25 1.511(3)
C24 O24' 1.438(2)

loop_
_geom_hbond_atom_site_label_D
_geom_hbond_atom_site_label_H
_geom_hbond_atom_site_label_A
_geom_hbond_distance_DH
_geom_hbond_distance_HA
_geom_hbond_distance_DA
_geom_hbond_angle_DHA
_geom_hbond_site_symmetry_A
O5' H5' O9' 0.84 2.02 2.7960(17) 153.8 2_656
O9' H9' O14' 0.84 1.96 2.7793(17) 165.0 1_554
